data_1553608
loop_
_publ_author_name
'Xu, Jian'
'Song, Qiuling'

_publ_section_title
;
 Synthesis of fully-substituted 1,2,3-triazoles via copper(i)-catalyzed
 three-component coupling of sulfoximines, alkynes and azides
;
_journal_issue 6
_journal_name_full 'Organic Chemistry Frontiers'
_journal_page_first 938
_journal_paper_doi 10.1039/C6QO00725B
_journal_volume 4
_journal_year 2017
_chemical_formula_moiety '0.4(C26 H31 F2 N O3)'
_chemical_formula_sum 'C H F N O'
_chemical_formula_weight 62.03
_space_group_crystal_system triclinic
_space_group_IT_number 2
_space_group_name_Hall '-P 1'
_space_group_name_H-M_alt 'P -1'
_atom_sites_solution_hydrogens geom
_atom_sites_solution_primary direct
_audit_creation_date 2016-05-27
_audit_creation_method
;
Olex2 1.2
(compiled 2014.03.20 svn.r2914 for OlexSys, GUI svn.r4816)
;
_audit_update_record
;
2016-06-13 deposited with the CCDC.
2017-02-08 downloaded from the CCDC.
;
_cell_angle_alpha 89.023(7)
_cell_angle_beta 76.071(7)
_cell_angle_gamma 71.074(8)
_cell_formula_units_Z 5
_cell_length_a 9.4574(7)
_cell_length_b 9.9936(9)
_cell_length_c 14.0156(13)
_cell_measurement_reflns_used 2528
_cell_measurement_temperature 293(2)
_cell_measurement_theta_max 28.2290
_cell_measurement_theta_min 3.0890
_cell_volume 1213.5(2)
_computing_cell_refinement 'CrysAlisPro 1.171.38.41 (Rigaku OD, 2015)'
_computing_data_collection 'CrysAlisPro 1.171.38.41 (Rigaku OD, 2015)'
_computing_data_reduction 'CrysAlisPro 1.171.38.41 (Rigaku OD, 2015)'
_computing_molecular_graphics 'Olex2 (Dolomanov et al., 2009)'
_computing_publication_material 'Olex2 (Dolomanov et al., 2009)'
_computing_structure_refinement 'ShelXL (Sheldrick, 2008)'
_computing_structure_solution 'ShelXS (Sheldrick, 2008)'
_diffrn_ambient_temperature 293(2)
_diffrn_detector 'CCD plate'
_diffrn_detector_area_resol_mean 16.1213
_diffrn_detector_type Eos
_diffrn_measured_fraction_theta_full 0.998
_diffrn_measured_fraction_theta_max 0.845
_diffrn_measurement_device 'four-circle diffractometer'
_diffrn_measurement_device_type 'Xcalibur, Eos, Gemini'
_diffrn_measurement_method '\w scans'
_diffrn_orient_matrix_type 'CrysAlisPro convention (1999,Acta A55,543-557)'
_diffrn_orient_matrix_UB_11 0.0266851000
_diffrn_orient_matrix_UB_12 0.0520219000
_diffrn_orient_matrix_UB_13 -0.0262362000
_diffrn_orient_matrix_UB_21 0.0067391000
_diffrn_orient_matrix_UB_22 0.0275896000
_diffrn_orient_matrix_UB_23 0.0443684000
_diffrn_orient_matrix_UB_31 0.0770913000
_diffrn_orient_matrix_UB_32 -0.0467685000
_diffrn_orient_matrix_UB_33 -0.0085953000
_diffrn_radiation_monochromator graphite
_diffrn_radiation_probe x-ray
_diffrn_radiation_type MoK\a
_diffrn_radiation_wavelength 0.71073
_diffrn_reflns_av_R_equivalents 0.0197
_diffrn_reflns_av_unetI/netI 0.0375
_diffrn_reflns_Laue_measured_fraction_full 0.998
_diffrn_reflns_Laue_measured_fraction_max 0.845
_diffrn_reflns_limit_h_max 12
_diffrn_reflns_limit_h_min -11
_diffrn_reflns_limit_k_max 13
_diffrn_reflns_limit_k_min -8
_diffrn_reflns_limit_l_max 18
_diffrn_reflns_limit_l_min -18
_diffrn_reflns_number 9649
_diffrn_reflns_point_group_measured_fraction_full 0.998
_diffrn_reflns_point_group_measured_fraction_max 0.845
_diffrn_reflns_theta_full 26.000
_diffrn_reflns_theta_max 29.035
_diffrn_reflns_theta_min 3.088
_diffrn_source 'fine-focus sealed X-ray tube'
_diffrn_source_type 'Enhance (Mo) X-ray Source'
_exptl_absorpt_coefficient_mu 0.048
_exptl_absorpt_correction_T_max 1.00000
_exptl_absorpt_correction_T_min 0.56587
_exptl_absorpt_correction_type multi-scan
_exptl_absorpt_process_details
;
CrysAlisPro 1.171.38.41 (Rigaku Oxford Diffraction, 2015)
Empirical absorption correction using spherical harmonics,
 implemented in SCALE3 ABSPACK scaling algorithm.
;
_exptl_crystal_density_diffrn 0.424
_exptl_crystal_F_000 155
_refine_diff_density_max 0.421
_refine_diff_density_min -0.208
_refine_diff_density_rms 0.039
_refine_ls_extinction_method none
_refine_ls_goodness_of_fit_ref 1.031
_refine_ls_hydrogen_treatment constr
_refine_ls_matrix_type full
_refine_ls_number_parameters 297
_refine_ls_number_reflns 5470
_refine_ls_number_restraints 0
_refine_ls_restrained_S_all 1.031
_refine_ls_R_factor_all 0.0814
_refine_ls_R_factor_gt 0.0532
_refine_ls_shift/su_max 0.000
_refine_ls_shift/su_mean 0.000
_refine_ls_structure_factor_coef Fsqd
_refine_ls_weighting_details 'w=1/[\s^2^(Fo^2^)+(0.0660P)^2^+0.2930P] where P=(Fo^2^+2Fc^2^)/3'
_refine_ls_weighting_scheme calc
_refine_ls_wR_factor_gt 0.1352
_refine_ls_wR_factor_ref 0.1560
_reflns_Friedel_coverage 0.000
_reflns_number_gt 3753
_reflns_number_total 5470
_reflns_threshold_expression 'I > 2\s(I)'
_cod_data_source_file c6qo00725b2.cif
_cod_data_source_block exp_1694
_cod_original_cell_volume 1213.52(19)
_cod_database_code 1553608
_shelxl_version_number 2014-1
_shelx_space_group_comment
;
The symmetry employed for this shelxl refinement is uniquely defined
by the following loop, which should always be used as a source of
symmetry information in preference to the above space-group names.
They are only intended as comments.
;
_reflns_odcompleteness_completeness 99.68
_reflns_odcompleteness_iscentric 1
_reflns_odcompleteness_theta 26.32
_olex2_refinement_description
;
1. Fixed Uiso
 At 1.2 times of:
  All C(H) groups, All C(H,H) groups
 At 1.5 times of:
  All C(H,H,H) groups, All O(H) groups
2.a Ternary CH refined with riding coordinates:
 C10(H10)
2.b Secondary CH2 refined with riding coordinates:
 C29(H29A,H29B)
2.c Aromatic/amide H refined with riding coordinates:
 C9(H9), C16(H16), C18(H18), C22(H22), C25(H25), C39(H39)
2.d Idealised Me refined as rotating group:
 C23(H23A,H23B,H23C), C24(H24A,H24B,H24C), C26(H26A,H26B,H26C), C27(H27A,H27B,
 H27C), C30(H30A,H30B,H30C), C32(H32A,H32B,H32C), C2(H2A,H2B,H2C)
2.e Idealised tetrahedral OH refined as rotating group:
 O3(H3)
;
_oxdiff_exptl_absorpt_empirical_details
;
Empirical correction (ABSPACK) includes:
- Absorption correction using spherical harmonics
- Frame scaling
;
_oxdiff_exptl_absorpt_empirical_full_max 1.860
_oxdiff_exptl_absorpt_empirical_full_min 0.539

loop_
_space_group_symop_operation_xyz
'x, y, z'
'-x, -y, -z'

loop_
_atom_site_label
_atom_site_type_symbol
_atom_site_fract_x
_atom_site_fract_y
_atom_site_fract_z
_atom_site_U_iso_or_equiv
_atom_site_adp_type
_atom_site_occupancy
_atom_site_site_symmetry_order
_atom_site_calc_flag
_atom_site_refinement_flags_posn
F1 F 0.18576(14) 0.65177(13) 0.10041(7) 0.0567(3) Uani 1 1 d .
F2 F 0.06872(12) 0.78923(13) 0.00304(8) 0.0547(3) Uani 1 1 d .
O3 O 0.48163(16) 0.76711(17) -0.44535(9) 0.0574(4) Uani 1 1 d .
H3 H 0.4124 0.8268 -0.4637 0.086 Uiso 1 1 calc GR
C5 C 0.29754(19) 0.85255(18) -0.28726(12) 0.0331(4) Uani 1 1 d .
C6 C 0.55209(19) 0.66873(17) -0.30388(11) 0.0328(4) Uani 1 1 d .
C8 C 0.37530(19) 0.74590(18) -0.14216(11) 0.0323(4) Uani 1 1 d .
C9 C 0.26915(19) 0.83850(18) -0.18619(12) 0.0351(4) Uani 1 1 d .
H9 H 0.1747 0.8937 -0.1463 0.042 Uiso 1 1 calc R
C10 C 0.34309(19) 0.73035(18) -0.03144(11) 0.0341(4) Uani 1 1 d .
H10 H 0.4307 0.6512 -0.0212 0.041 Uiso 1 1 calc R
C12 C 0.7092(2) 0.57543(19) -0.36879(12) 0.0406(4) Uani 1 1 d .
C13 C 0.1749(2) 0.9577(2) -0.33128(13) 0.0404(4) Uani 1 1 d .
C14 C 0.2013(2) 0.6841(2) 0.00441(12) 0.0399(4) Uani 1 1 d .
O15 O 0.1234(2) 0.56780(19) -0.10798(12) 0.0720(5) Uani 1 1 d .
C16 C 0.3691(2) 0.8293(2) 0.12394(12) 0.0411(4) Uani 1 1 d .
H16 H 0.3989 0.7367 0.1428 0.049 Uiso 1 1 calc R
C18 C 0.2925(2) 0.9951(2) 0.00708(14) 0.0491(5) Uani 1 1 d .
H18 H 0.2690 1.0153 -0.0534 0.059 Uiso 1 1 calc R
C19 C 0.2198(2) 0.5476(2) -0.05337(15) 0.0515(5) Uani 1 1 d .
O20 O 0.3162(2) 0.43955(18) -0.04505(15) 0.0849(6) Uani 1 1 d .
C21 C 0.3874(3) 0.9094(3) 0.28285(16) 0.0616(6) Uani 1 1 d .
C22 C 0.3185(3) 1.0778(2) 0.15915(16) 0.0571(6) Uani 1 1 d .
H22 H 0.3130 1.1515 0.2011 0.068 Uiso 1 1 calc R
C23 C 0.7981(3) 0.6687(3) -0.42281(17) 0.0656(7) Uani 1 1 d .
H23A H 0.7396 0.7282 -0.4640 0.098 Uiso 1 1 calc GR
H23B H 0.8957 0.6100 -0.4627 0.098 Uiso 1 1 calc GR
H23C H 0.8148 0.7268 -0.3757 0.098 Uiso 1 1 calc GR
C24 C 0.0374(3) 1.0476(3) -0.25098(16) 0.0686(7) Uani 1 1 d .
H24A H -0.0120 0.9872 -0.2128 0.103 Uiso 1 1 calc GR
H24B H -0.0348 1.1146 -0.2809 0.103 Uiso 1 1 calc GR
H24C H 0.0727 1.0975 -0.2089 0.103 Uiso 1 1 calc GR
C25 C 0.2855(3) 1.1049(2) 0.06915(16) 0.0608(6) Uani 1 1 d .
H25 H 0.2582 1.1973 0.0497 0.073 Uiso 1 1 calc R
C26 C 0.8088(3) 0.4798(3) -0.30684(16) 0.0744(8) Uani 1 1 d .
H26A H 0.8245 0.5371 -0.2587 0.112 Uiso 1 1 calc GR
H26B H 0.9068 0.4255 -0.3488 0.112 Uiso 1 1 calc GR
H26C H 0.7577 0.4168 -0.2741 0.112 Uiso 1 1 calc GR
C27 C 0.2387(3) 1.0638(2) -0.39216(18) 0.0664(7) Uani 1 1 d .
H27A H 0.2838 1.1082 -0.3532 0.100 Uiso 1 1 calc GR
H27B H 0.1563 1.1348 -0.4116 0.100 Uiso 1 1 calc GR
H27C H 0.3158 1.0149 -0.4498 0.100 Uiso 1 1 calc GR
N28 N 0.4044(3) 0.8855(3) 0.35972(16) 0.0897(8) Uani 1 1 d .
C29 C 0.1499(4) 0.4437(4) -0.1755(2) 0.0978(10) Uani 1 1 d .
H29A H 0.2029 0.3570 -0.1487 0.117 Uiso 1 1 calc R
H29B H 0.0516 0.4386 -0.1814 0.117 Uiso 1 1 calc R
C30 C 0.6865(3) 0.4774(3) -0.44219(18) 0.0698(7) Uani 1 1 d .
H30A H 0.6305 0.4195 -0.4070 0.105 Uiso 1 1 calc GR
H30B H 0.7854 0.4179 -0.4802 0.105 Uiso 1 1 calc GR
H30C H 0.6294 0.5334 -0.4854 0.105 Uiso 1 1 calc GR
C32 C 0.2426(5) 0.4573(4) -0.2726(2) 0.1207(14) Uani 1 1 d .
H32A H 0.2518 0.3813 -0.3172 0.181 Uiso 1 1 calc GR
H32B H 0.3435 0.4529 -0.2676 0.181 Uiso 1 1 calc GR
H32C H 0.1936 0.5464 -0.2968 0.181 Uiso 1 1 calc GR
C36 C 0.33392(19) 0.85622(19) 0.03325(12) 0.0361(4) Uani 1 1 d .
C39 C 0.51483(18) 0.66206(17) -0.20220(11) 0.0318(4) Uani 1 1 d .
H39 H 0.5862 0.5989 -0.1733 0.038 Uiso 1 1 calc R
C45 C 0.4407(2) 0.76506(18) -0.34517(11) 0.0354(4) Uani 1 1 d .
C1 C 0.3602(2) 0.9394(2) 0.18660(14) 0.0477(5) Uani 1 1 d .
C2 C 0.1128(3) 0.8774(3) -0.3943(2) 0.0766(8) Uani 1 1 d .
H2A H 0.1963 0.8210 -0.4464 0.115 Uiso 1 1 calc GR
H2B H 0.0373 0.9441 -0.4221 0.115 Uiso 1 1 calc GR
H2C H 0.0661 0.8170 -0.3540 0.115 Uiso 1 1 calc GR

loop_
_atom_site_aniso_label
_atom_site_aniso_U_11
_atom_site_aniso_U_22
_atom_site_aniso_U_33
_atom_site_aniso_U_23
_atom_site_aniso_U_13
_atom_site_aniso_U_12
F1 0.0677(8) 0.0758(8) 0.0290(6) 0.0159(5) -0.0057(5) -0.0322(6)
F2 0.0369(6) 0.0611(7) 0.0538(7) 0.0073(6) -0.0037(5) -0.0053(5)
O3 0.0555(9) 0.0708(10) 0.0229(6) 0.0072(6) -0.0046(6) 0.0058(7)
C5 0.0356(9) 0.0344(9) 0.0290(8) 0.0053(7) -0.0094(7) -0.0103(7)
C6 0.0353(9) 0.0329(8) 0.0268(8) 0.0009(6) -0.0043(7) -0.0090(7)
C8 0.0357(9) 0.0360(9) 0.0226(8) 0.0033(6) -0.0058(6) -0.0095(7)
C9 0.0338(9) 0.0395(9) 0.0263(8) 0.0021(7) -0.0033(7) -0.0073(7)
C10 0.0345(9) 0.0378(9) 0.0237(8) 0.0043(7) -0.0053(6) -0.0050(7)
C12 0.0394(10) 0.0416(10) 0.0283(9) 0.0023(7) -0.0004(7) -0.0026(8)
C13 0.0405(10) 0.0439(10) 0.0313(9) 0.0097(8) -0.0106(7) -0.0055(8)
C14 0.0423(10) 0.0445(10) 0.0278(9) 0.0072(7) -0.0065(7) -0.0094(8)
O15 0.0838(12) 0.0806(12) 0.0682(11) 0.0098(9) -0.0367(9) -0.0365(10)
C16 0.0396(10) 0.0482(11) 0.0314(9) 0.0022(8) -0.0071(7) -0.0102(8)
C18 0.0612(13) 0.0484(11) 0.0371(10) 0.0067(8) -0.0139(9) -0.0161(9)
C19 0.0508(12) 0.0606(13) 0.0468(11) 0.0148(10) -0.0132(9) -0.0232(10)
O20 0.0922(14) 0.0500(10) 0.1130(16) -0.0020(10) -0.0450(12) -0.0095(9)
C21 0.0673(15) 0.0754(16) 0.0455(12) -0.0063(11) -0.0209(11) -0.0226(12)
C22 0.0673(14) 0.0598(14) 0.0481(12) -0.0076(10) -0.0094(10) -0.0293(11)
C23 0.0491(13) 0.0661(15) 0.0639(15) 0.0056(12) 0.0121(10) -0.0142(11)
C24 0.0505(13) 0.0752(16) 0.0504(13) 0.0154(11) -0.0064(10) 0.0139(11)
C25 0.0843(17) 0.0453(12) 0.0548(13) 0.0042(10) -0.0162(12) -0.0250(11)
C26 0.0499(13) 0.0854(17) 0.0474(13) 0.0120(12) 0.0014(10) 0.0215(12)
C27 0.0682(15) 0.0538(13) 0.0642(15) 0.0255(11) -0.0082(11) -0.0101(11)
N28 0.1160(19) 0.1068(19) 0.0518(12) -0.0005(12) -0.0411(13) -0.0294(15)
C29 0.145(3) 0.102(2) 0.087(2) 0.0025(18) -0.053(2) -0.077(2)
C30 0.0690(15) 0.0597(14) 0.0622(15) -0.0236(12) -0.0024(12) -0.0054(12)
C32 0.176(4) 0.117(3) 0.078(2) -0.028(2) -0.002(2) -0.081(3)
C36 0.0339(9) 0.0432(10) 0.0269(8) 0.0021(7) -0.0032(7) -0.0100(7)
C39 0.0325(9) 0.0337(8) 0.0274(8) 0.0047(6) -0.0071(6) -0.0090(7)
C45 0.0403(10) 0.0390(9) 0.0233(8) 0.0040(7) -0.0061(7) -0.0096(7)
C1 0.0445(11) 0.0646(13) 0.0350(10) -0.0018(9) -0.0100(8) -0.0190(9)
C2 0.0741(16) 0.0776(17) 0.0901(19) 0.0075(14) -0.0537(15) -0.0169(13)

loop_
_atom_type_symbol
_atom_type_description
_atom_type_scat_dispersion_real
_atom_type_scat_dispersion_imag
_atom_type_scat_source
C C 0.0033 0.0016 'International Tables Vol C Tables 4.2.6.8 and 6.1.1.4'
H H 0.0000 0.0000 'International Tables Vol C Tables 4.2.6.8 and 6.1.1.4'
N N 0.0061 0.0033 'International Tables Vol C Tables 4.2.6.8 and 6.1.1.4'
O O 0.0106 0.0060 'International Tables Vol C Tables 4.2.6.8 and 6.1.1.4'
F F 0.0171 0.0103 'International Tables Vol C Tables 4.2.6.8 and 6.1.1.4'

loop_
_geom_angle_atom_site_label_1
_geom_angle_atom_site_label_2
_geom_angle_atom_site_label_3
_geom_angle
C9 C5 C13 120.29(14)
C9 C5 C45 116.73(15)
C45 C5 C13 122.97(14)
C39 C6 C12 121.42(14)
C39 C6 C45 117.13(14)
C45 C6 C12 121.44(14)
C9 C8 C10 122.69(14)
C9 C8 C39 118.22(14)
C39 C8 C10 119.07(14)
C8 C9 C5 122.95(15)
C8 C10 C14 110.69(14)
C8 C10 C36 116.77(14)
C14 C10 C36 111.15(13)
C23 C12 C6 110.01(15)
C23 C12 C26 107.53(19)
C23 C12 C30 110.55(18)
C26 C12 C6 111.39(14)
C26 C12 C30 106.60(18)
C30 C12 C6 110.67(16)
C24 C13 C5 111.64(15)
C24 C13 C27 105.49(17)
C24 C13 C2 107.28(19)
C27 C13 C5 111.67(16)
C2 C13 C5 110.13(16)
C2 C13 C27 110.46(19)
F1 C14 C10 110.21(15)
F1 C14 C19 105.80(15)
F2 C14 F1 105.11(13)
F2 C14 C10 112.16(15)
F2 C14 C19 112.41(16)
C10 C14 C19 110.79(15)
C19 O15 C29 114.7(2)
C1 C16 C36 120.65(18)
C36 C18 C25 121.37(19)
O15 C19 C14 112.54(19)
O20 C19 C14 119.90(19)
O20 C19 O15 127.6(2)
N28 C21 C1 177.9(3)
C25 C22 C1 119.1(2)
C22 C25 C18 120.3(2)
C32 C29 O15 109.9(2)
C16 C36 C10 117.98(16)
C18 C36 C10 124.03(15)
C18 C36 C16 117.99(17)
C8 C39 C6 122.54(15)
O3 C45 C5 122.46(15)
O3 C45 C6 115.13(14)
C5 C45 C6 122.41(14)
C16 C1 C21 119.4(2)
C22 C1 C16 120.53(18)
C22 C1 C21 120.03(19)

loop_
_geom_bond_atom_site_label_1
_geom_bond_atom_site_label_2
_geom_bond_distance
F1 C14 1.3627(19)
F2 C14 1.354(2)
O3 C45 1.3654(19)
C5 C9 1.390(2)
C5 C13 1.537(2)
C5 C45 1.409(2)
C6 C12 1.544(2)
C6 C39 1.389(2)
C6 C45 1.410(2)
C8 C9 1.386(2)
C8 C10 1.523(2)
C8 C39 1.387(2)
C10 C14 1.528(3)
C10 C36 1.530(2)
C12 C23 1.525(3)
C12 C26 1.528(3)
C12 C30 1.530(3)
C13 C24 1.529(3)
C13 C27 1.534(3)
C13 C2 1.533(3)
C14 C19 1.536(3)
O15 C19 1.292(3)
O15 C29 1.491(3)
C16 C36 1.390(2)
C16 C1 1.387(3)
C18 C25 1.386(3)
C18 C36 1.383(3)
C19 O20 1.192(2)
C21 N28 1.137(3)
C21 C1 1.442(3)
C22 C25 1.373(3)
C22 C1 1.385(3)
C29 C32 1.462(5)

loop_
_geom_torsion_atom_site_label_1
_geom_torsion_atom_site_label_2
_geom_torsion_atom_site_label_3
_geom_torsion_atom_site_label_4
_geom_torsion
F1 C14 C19 O15 127.43(18)
F1 C14 C19 O20 -53.1(3)
F2 C14 C19 O15 13.2(2)
F2 C14 C19 O20 -167.3(2)
C8 C10 C14 F1 171.72(13)
C8 C10 C14 F2 -71.54(18)
C8 C10 C14 C19 54.97(19)
C8 C10 C36 C16 -153.64(15)
C8 C10 C36 C18 26.5(2)
C9 C5 C13 C24 6.0(3)
C9 C5 C13 C27 123.87(19)
C9 C5 C13 C2 -113.0(2)
C9 C5 C45 O3 178.99(17)
C9 C5 C45 C6 -0.8(3)
C9 C8 C10 C14 59.3(2)
C9 C8 C10 C36 -69.2(2)
C9 C8 C39 C6 0.7(3)
C10 C8 C9 C5 -179.61(16)
C10 C8 C39 C6 179.22(16)
C10 C14 C19 O15 -113.13(19)
C10 C14 C19 O20 66.4(2)
C12 C6 C39 C8 179.21(17)
C12 C6 C45 O3 1.0(3)
C12 C6 C45 C5 -179.13(17)
C13 C5 C9 C8 -179.78(17)
C13 C5 C45 O3 0.0(3)
C13 C5 C45 C6 -179.83(17)
C14 C10 C36 C16 78.10(19)
C14 C10 C36 C18 -101.8(2)
C19 O15 C29 C32 -95.3(3)
C25 C18 C36 C10 179.64(19)
C25 C18 C36 C16 -0.3(3)
C25 C22 C1 C16 0.2(3)
C25 C22 C1 C21 -176.7(2)
C29 O15 C19 C14 172.29(19)
C29 O15 C19 O20 -7.2(4)
C36 C10 C14 F1 -56.80(18)
C36 C10 C14 F2 59.94(18)
C36 C10 C14 C19 -173.56(14)
C36 C16 C1 C21 175.89(18)
C36 C16 C1 C22 -1.1(3)
C36 C18 C25 C22 -0.6(3)
C39 C6 C12 C23 -118.4(2)
C39 C6 C12 C26 0.7(3)
C39 C6 C12 C30 119.1(2)
C39 C6 C45 O3 -179.40(16)
C39 C6 C45 C5 0.4(3)
C39 C8 C9 C5 -1.1(3)
C39 C8 C10 C14 -119.14(17)
C39 C8 C10 C36 112.37(18)
C45 C5 C9 C8 1.2(3)
C45 C5 C13 C24 -174.99(19)
C45 C5 C13 C27 -57.2(2)
C45 C5 C13 C2 65.9(2)
C45 C6 C12 C23 61.2(2)
C45 C6 C12 C26 -179.7(2)
C45 C6 C12 C30 -61.3(2)
C45 C6 C39 C8 -0.4(3)
C1 C16 C36 C10 -178.86(17)
C1 C16 C36 C18 1.0(3)
C1 C22 C25 C18 0.6(3)
